data_2240423
loop_
_publ_author_name
'Zukerman-Schpector, Julio'
'Caracelli, Ignez'
'Stefani, H\'elio A.'
'Gozhina, Olga'
'Tiekink, Edward R. T.'

_publ_section_title
;
 Crystal structure of 5-(1,3-dithian-2-yl)-2<i>H</i>-1,3-benzodioxole
;
_journal_issue 3
_journal_name_full 'Acta Crystallographica Section E'
_journal_page_first o167
_journal_page_last o168
_journal_paper_doi 10.1107/S2056989015002455
_journal_volume 71
_journal_year 2015
_chemical_formula_iupac 'C11 H12 O2 S2'
_chemical_formula_moiety 'C11 H12 O2 S2'
_chemical_formula_sum 'C11 H12 O2 S2'
_chemical_formula_weight 240.33
_chemical_name_systematic
;
5-(1,3-Dithian-2-yl)-2<i>H</i>-1,3-benzodioxole
;
_space_group_crystal_system monoclinic
_space_group_IT_number 14
_space_group_name_Hall '-P 2ybc'
_space_group_name_H-M_alt 'P 1 21/c 1'
_symmetry_space_group_name_Hall '-P 2ybc'
_symmetry_space_group_name_H-M 'P 1 21/c 1'
_atom_sites_solution_hydrogens geom
_audit_creation_method SHELXL-2014/7
_cell_angle_alpha 90
_cell_angle_beta 104.2750(10)
_cell_angle_gamma 90
_cell_formula_units_Z 8
_cell_length_a 11.4765(3)
_cell_length_b 17.5504(4)
_cell_length_c 11.6397(2)
_cell_measurement_reflns_used 9068
_cell_measurement_temperature 296(2)
_cell_measurement_theta_max 25.39
_cell_measurement_theta_min 2.94
_cell_volume 2272.05(9)
_computing_cell_refinement
;
SAINT (Bruker, 2009)
;
_computing_data_collection
;
APEX2 (Bruker, 2009)
;
_computing_data_reduction
;
SAINT (Bruker, 2009)
;
_computing_molecular_graphics
;
ORTEP-3 for Windows (Farrugia, 2012), <i>QMOL</i> (Gans & Shalloway,
2001) and
DIAMOND (Brandenburg, 2006)
;
_computing_publication_material
;
<i>MarvinSketch</i> (ChemAxon, 2010) and publCIF (Westrip, 2010)
;
_computing_structure_refinement
;
SHELXL2014 (Sheldrick, 2015)
;
_computing_structure_solution
;
SIR2014 (Burla <i>et al.</i>,  2015)
;
_diffrn_ambient_temperature 296(2)
_diffrn_measured_fraction_theta_full 1.000
_diffrn_measured_fraction_theta_max 0.997
_diffrn_measurement_device_type 'Bruker APEXII CCD'
_diffrn_measurement_method '\f and \w scans'
_diffrn_radiation_type MoK\a
_diffrn_radiation_wavelength 0.71073
_diffrn_reflns_av_R_equivalents 0.0195
_diffrn_reflns_limit_h_max 13
_diffrn_reflns_limit_h_min -13
_diffrn_reflns_limit_k_max 19
_diffrn_reflns_limit_k_min -21
_diffrn_reflns_limit_l_max 8
_diffrn_reflns_limit_l_min -14
_diffrn_reflns_number 14839
_diffrn_reflns_theta_full 25.242
_diffrn_reflns_theta_max 25.395
_diffrn_reflns_theta_min 1.831
_exptl_absorpt_coefficient_mu 0.445
_exptl_absorpt_correction_T_max 0.7452
_exptl_absorpt_correction_T_min 0.7020
_exptl_absorpt_correction_type multi-scan
_exptl_absorpt_process_details
;
(<i>SADABS</i>; Sheldrick, 1996)
;
_exptl_crystal_colour colourless
_exptl_crystal_density_diffrn 1.405
_exptl_crystal_description prism
_exptl_crystal_F_000 1008
_exptl_crystal_size_max 0.586
_exptl_crystal_size_mid 0.395
_exptl_crystal_size_min 0.258
_refine_diff_density_max 0.294
_refine_diff_density_min -0.438
_refine_ls_extinction_method none
_refine_ls_goodness_of_fit_ref 1.034
_refine_ls_hydrogen_treatment constr
_refine_ls_matrix_type full
_refine_ls_number_parameters 271
_refine_ls_number_reflns 4164
_refine_ls_number_restraints 0
_refine_ls_restrained_S_all 1.034
_refine_ls_R_factor_all 0.0380
_refine_ls_R_factor_gt 0.0346
_refine_ls_shift/su_max 0.001
_refine_ls_shift/su_mean 0.000
_refine_ls_structure_factor_coef Fsqd
_refine_ls_weighting_details 'w=1/[\s^2^(Fo^2^)+(0.0459P)^2^+0.9363P] where P=(Fo^2^+2Fc^2^)/3'
_refine_ls_weighting_scheme calc
_refine_ls_wR_factor_gt 0.0883
_refine_ls_wR_factor_ref 0.0917
_reflns_number_gt 3759
_reflns_number_total 4164
_reflns_threshold_expression I>2\s(I)
_cod_data_source_file hb7361sup1.cif
_cod_data_source_block I
_cod_database_code 2240423
_cod_database_fobs_code 2240423
_shelx_space_group_comment
;
The symmetry employed for this shelxl refinement is uniquely defined
by the following loop, which should always be used as a source of
symmetry information in preference to the above space-group names.
They are only intended as comments.
;
_shelx_estimated_absorpt_t_min 0.781
_shelx_estimated_absorpt_t_max 0.894

loop_
_space_group_symop_operation_xyz
'x, y, z'
'-x, y+1/2, -z+1/2'
'-x, -y, -z'
'x, -y-1/2, z-1/2'

loop_
_atom_site_type_symbol
_atom_site_label
_atom_site_fract_x
_atom_site_fract_y
_atom_site_fract_z
_atom_site_U_iso_or_equiv
_atom_site_adp_type
_atom_site_calc_flag
_atom_site_occupancy
S S1 0.36505(5) 0.56934(3) 0.82081(4) 0.05661(16) Uani d 1
S S2 0.50542(5) 0.71160(3) 0.79700(4) 0.05188(15) Uani d 1
O O1 0.23644(16) 0.62085(13) 0.26070(13) 0.0865(6) Uani d 1
O O2 0.40467(15) 0.55784(9) 0.36797(12) 0.0660(4) Uani d 1
C C1 0.36233(15) 0.66240(10) 0.75248(15) 0.0432(4) Uani d 1
H H1 0.3013 0.6935 0.7762 0.052 Uiso calc 1
C C2 0.4034(2) 0.59674(13) 0.97523(16) 0.0553(5) Uani d 1
H H2A 0.3401 0.6291 0.9899 0.066 Uiso calc 1
H H2B 0.4066 0.5513 1.0234 0.066 Uiso calc 1
C C3 0.52212(18) 0.63848(12) 1.01417(16) 0.0524(5) Uani d 1
H H3A 0.5408 0.6455 1.0994 0.063 Uiso calc 1
H H3B 0.5849 0.6071 0.9962 0.063 Uiso calc 1
C C4 0.5228(2) 0.71522(12) 0.95595(17) 0.0567(5) Uani d 1
H H4A 0.5980 0.7406 0.9919 0.068 Uiso calc 1
H H4B 0.4583 0.7459 0.9720 0.068 Uiso calc 1
C C5 0.32654(15) 0.65344(11) 0.62010(15) 0.0428(4) Uani d 1
C C6 0.22667(18) 0.69163(15) 0.55466(19) 0.0640(6) Uani d 1
H H6 0.1835 0.7230 0.5937 0.077 Uiso calc 1
C C7 0.1889(2) 0.68440(18) 0.4319(2) 0.0779(7) Uani d 1
H H7 0.1215 0.7100 0.3882 0.094 Uiso calc 1
C C8 0.25501(19) 0.63842(14) 0.37937(16) 0.0602(6) Uani d 1
C C9 0.35527(17) 0.60054(11) 0.44322(15) 0.0464(4) Uani d 1
C C10 0.39414(16) 0.60659(10) 0.56338(15) 0.0426(4) Uani d 1
H H10 0.4621 0.5809 0.6056 0.051 Uiso calc 1
C C11 0.3389(3) 0.57881(16) 0.25229(18) 0.0757(7) Uani d 1
H H11A 0.3891 0.6094 0.2143 0.091 Uiso calc 1
H H11B 0.3145 0.5335 0.2047 0.091 Uiso calc 1
S S3 0.09983(5) 0.28175(2) 0.03890(4) 0.04927(14) Uani d 1
S S4 0.16401(4) 0.44631(2) 0.00810(4) 0.04651(14) Uani d 1
O O3 0.33099(13) 0.39219(10) 0.48171(12) 0.0623(4) Uani d 1
O O4 0.17354(14) 0.42693(9) 0.56131(12) 0.0626(4) Uani d 1
C C12 0.07298(15) 0.38075(9) 0.06991(15) 0.0393(4) Uani d 1
H H12 -0.0118 0.3922 0.0342 0.047 Uiso calc 1
C C13 0.05738(19) 0.28499(10) -0.12132(16) 0.0496(4) Uani d 1
H H13A 0.0628 0.2340 -0.1517 0.060 Uiso calc 1
H H13B -0.0258 0.3011 -0.1470 0.060 Uiso calc 1
C C14 0.13363(18) 0.33772(11) -0.17442(16) 0.0484(4) Uani d 1
H H14A 0.1138 0.3306 -0.2597 0.058 Uiso calc 1
H H14B 0.2176 0.3245 -0.1438 0.058 Uiso calc 1
C C15 0.11586(19) 0.42070(10) -0.14730(16) 0.0504(5) Uani d 1
H H15A 0.0312 0.4330 -0.1756 0.060 Uiso calc 1
H H15B 0.1596 0.4518 -0.1914 0.060 Uiso calc 1
C C16 0.09597(16) 0.39253(9) 0.20158(15) 0.0401(4) Uani d 1
C C17 0.00141(17) 0.41118(10) 0.25062(18) 0.0460(4) Uani d 1
H H17 -0.0757 0.4149 0.2014 0.055 Uiso calc 1
C C18 0.01841(18) 0.42465(11) 0.37213(18) 0.0521(5) Uani d 1
H H18 -0.0452 0.4381 0.4044 0.063 Uiso calc 1
C C19 0.13232(18) 0.41716(10) 0.44076(16) 0.0451(4) Uani d 1
C C20 0.22716(16) 0.39691(10) 0.39325(16) 0.0435(4) Uani d 1
C C21 0.21260(16) 0.38462(11) 0.27471(15) 0.0441(4) Uani d 1
H H21 0.2772 0.3716 0.2437 0.053 Uiso calc 1
C C22 0.2965(2) 0.40546(14) 0.58912(18) 0.0616(5) Uani d 1
H H22A 0.3083 0.3596 0.6371 0.074 Uiso calc 1
H H22B 0.3455 0.4457 0.6338 0.074 Uiso calc 1

loop_
_atom_site_aniso_label
_atom_site_aniso_U_11
_atom_site_aniso_U_22
_atom_site_aniso_U_33
_atom_site_aniso_U_12
_atom_site_aniso_U_13
_atom_site_aniso_U_23
S1 0.0779(4) 0.0577(3) 0.0369(3) -0.0258(3) 0.0194(2) -0.0058(2)
S2 0.0583(3) 0.0509(3) 0.0473(3) -0.0141(2) 0.0146(2) -0.0003(2)
O1 0.0774(11) 0.1433(18) 0.0318(7) -0.0069(11) 0.0003(7) -0.0008(9)
O2 0.0837(11) 0.0812(11) 0.0364(7) 0.0008(8) 0.0209(7) -0.0108(7)
C1 0.0412(9) 0.0521(10) 0.0391(9) 0.0008(8) 0.0155(7) -0.0036(8)
C2 0.0696(13) 0.0651(13) 0.0352(9) -0.0103(10) 0.0208(9) -0.0019(9)
C3 0.0580(12) 0.0621(12) 0.0359(9) -0.0002(9) 0.0092(8) -0.0045(8)
C4 0.0662(13) 0.0545(12) 0.0459(11) -0.0100(10) 0.0068(9) -0.0122(9)
C5 0.0380(9) 0.0554(11) 0.0370(9) -0.0024(8) 0.0130(7) 0.0002(8)
C6 0.0459(11) 0.0932(17) 0.0539(12) 0.0180(11) 0.0142(9) 0.0020(11)
C7 0.0512(12) 0.124(2) 0.0516(12) 0.0217(14) -0.0001(10) 0.0118(13)
C8 0.0507(11) 0.0919(16) 0.0343(10) -0.0106(11) 0.0032(8) 0.0042(10)
C9 0.0516(10) 0.0543(11) 0.0358(9) -0.0091(8) 0.0155(8) -0.0023(8)
C10 0.0439(9) 0.0509(10) 0.0335(8) 0.0003(8) 0.0104(7) 0.0015(7)
C11 0.0981(19) 0.0934(18) 0.0356(11) -0.0223(15) 0.0166(11) -0.0127(11)
S3 0.0712(3) 0.0321(2) 0.0429(3) -0.0009(2) 0.0108(2) 0.00570(17)
S4 0.0588(3) 0.0368(2) 0.0442(3) -0.01144(19) 0.0132(2) -0.00229(18)
O3 0.0544(8) 0.0930(11) 0.0390(7) 0.0080(7) 0.0104(6) -0.0048(7)
O4 0.0798(10) 0.0687(9) 0.0452(8) 0.0103(8) 0.0265(7) -0.0080(7)
C12 0.0401(9) 0.0347(8) 0.0426(9) 0.0011(7) 0.0091(7) 0.0036(7)
C13 0.0643(12) 0.0356(9) 0.0443(10) -0.0069(8) 0.0046(9) -0.0028(7)
C14 0.0598(11) 0.0477(10) 0.0362(9) -0.0050(8) 0.0092(8) -0.0039(8)
C15 0.0677(12) 0.0404(10) 0.0420(10) -0.0090(9) 0.0111(9) 0.0061(8)
C16 0.0447(9) 0.0330(8) 0.0448(9) 0.0036(7) 0.0155(8) 0.0024(7)
C17 0.0434(9) 0.0388(9) 0.0578(11) 0.0092(7) 0.0161(8) 0.0032(8)
C18 0.0550(11) 0.0453(10) 0.0654(13) 0.0117(8) 0.0325(10) -0.0021(9)
C19 0.0623(12) 0.0348(9) 0.0440(10) 0.0037(8) 0.0240(9) -0.0034(7)
C20 0.0460(10) 0.0436(10) 0.0424(9) 0.0032(8) 0.0136(8) 0.0000(7)
C21 0.0411(9) 0.0535(11) 0.0412(9) 0.0062(8) 0.0169(8) -0.0004(8)
C22 0.0757(15) 0.0689(14) 0.0411(10) -0.0015(11) 0.0162(10) -0.0090(10)

loop_
_atom_type_symbol
_atom_type_description
_atom_type_scat_dispersion_real
_atom_type_scat_dispersion_imag
_atom_type_scat_source
C C 0.0033 0.0016 'International Tables Vol C Tables 4.2.6.8 and 6.1.1.4'
H H 0.0000 0.0000 'International Tables Vol C Tables 4.2.6.8 and 6.1.1.4'
O O 0.0106 0.0060 'International Tables Vol C Tables 4.2.6.8 and 6.1.1.4'
S S 0.1246 0.1234 'International Tables Vol C Tables 4.2.6.8 and 6.1.1.4'

loop_
_geom_angle_atom_site_label_1
_geom_angle_atom_site_label_2
_geom_angle_atom_site_label_3
_geom_angle
C2 S1 C1 99.80(9)
C4 S2 C1 99.93(9)
C8 O1 C11 105.10(17)
C9 O2 C11 104.86(18)
C5 C1 S1 109.05(13)
C5 C1 S2 110.02(12)
S1 C1 S2 112.76(10)
C5 C1 H1 108.3
S1 C1 H1 108.3
S2 C1 H1 108.3
C3 C2 S1 114.00(13)
C3 C2 H2A 108.8
S1 C2 H2A 108.8
C3 C2 H2B 108.8
S1 C2 H2B 108.8
H2A C2 H2B 107.6
C4 C3 C2 113.67(17)
C4 C3 H3A 108.8
C2 C3 H3A 108.8
C4 C3 H3B 108.8
C2 C3 H3B 108.8
H3A C3 H3B 107.7
C3 C4 S2 114.57(13)
C3 C4 H4A 108.6
S2 C4 H4A 108.6
C3 C4 H4B 108.6
S2 C4 H4B 108.6
H4A C4 H4B 107.6
C6 C5 C10 120.29(17)
C6 C5 C1 119.61(17)
C10 C5 C1 120.09(16)
C5 C6 C7 121.8(2)
C5 C6 H6 119.1
C7 C6 H6 119.1
C8 C7 C6 116.8(2)
C8 C7 H7 121.6
C6 C7 H7 121.6
C7 C8 C9 122.08(18)
C7 C8 O1 128.4(2)
C9 C8 O1 109.6(2)
C10 C9 O2 127.83(18)
C10 C9 C8 122.31(18)
O2 C9 C8 109.86(16)
C9 C10 C5 116.72(17)
C9 C10 H10 121.6
C5 C10 H10 121.6
O1 C11 O2 109.06(18)
O1 C11 H11A 109.9
O2 C11 H11A 109.9
O1 C11 H11B 109.9
O2 C11 H11B 109.9
H11A C11 H11B 108.3
C13 S3 C12 99.16(8)
C15 S4 C12 100.05(8)
C20 O3 C22 105.77(15)
C19 O4 C22 105.78(14)
C16 C12 S3 109.78(11)
C16 C12 S4 110.05(12)
S3 C12 S4 112.62(9)
C16 C12 H12 108.1
S3 C12 H12 108.1
S4 C12 H12 108.1
C14 C13 S3 113.97(13)
C14 C13 H13A 108.8
S3 C13 H13A 108.8
C14 C13 H13B 108.8
S3 C13 H13B 108.8
H13A C13 H13B 107.7
C13 C14 C15 112.54(16)
C13 C14 H14A 109.1
C15 C14 H14A 109.1
C13 C14 H14B 109.1
C15 C14 H14B 109.1
H14A C14 H14B 107.8
C14 C15 S4 115.01(13)
C14 C15 H15A 108.5
S4 C15 H15A 108.5
C14 C15 H15B 108.5
S4 C15 H15B 108.5
H15A C15 H15B 107.5
C17 C16 C21 120.01(16)
C17 C16 C12 119.63(16)
C21 C16 C12 120.36(15)
C16 C17 C18 121.92(18)
C16 C17 H17 119.0
C18 C17 H17 119.0
C19 C18 C17 116.85(16)
C19 C18 H18 121.6
C17 C18 H18 121.6
C18 C19 O4 128.74(17)
C18 C19 C20 121.81(17)
O4 C19 C20 109.45(17)
C21 C20 O3 128.03(16)
C21 C20 C19 122.16(17)
O3 C20 C19 109.81(16)
C20 C21 C16 117.23(16)
C20 C21 H21 121.4
C16 C21 H21 121.4
O4 C22 O3 108.66(16)
O4 C22 H22A 110.0
O3 C22 H22A 110.0
O4 C22 H22B 110.0
O3 C22 H22B 110.0
H22A C22 H22B 108.3

loop_
_geom_bond_atom_site_label_1
_geom_bond_atom_site_label_2
_geom_bond_distance
S1 C2 1.8071(18)
S1 C1 1.8136(19)
S2 C4 1.812(2)
S2 C1 1.8142(18)
O1 C8 1.380(2)
O1 C11 1.412(3)
O2 C9 1.377(2)
O2 C11 1.420(3)
C1 C5 1.502(2)
C1 H1 0.9800
C2 C3 1.515(3)
C2 H2A 0.9700
C2 H2B 0.9700
C3 C4 1.509(3)
C3 H3A 0.9700
C3 H3B 0.9700
C4 H4A 0.9700
C4 H4B 0.9700
C5 C6 1.383(3)
C5 C10 1.402(2)
C6 C7 1.393(3)
C6 H6 0.9300
C7 C8 1.353(3)
C7 H7 0.9300
C8 C9 1.377(3)
C9 C10 1.363(2)
C10 H10 0.9300
C11 H11A 0.9700
C11 H11B 0.9700
S3 C13 1.8084(18)
S3 C12 1.8163(17)
S4 C15 1.8128(19)
S4 C12 1.8176(17)
O3 C20 1.372(2)
O3 C22 1.420(2)
O4 C19 1.377(2)
O4 C22 1.419(3)
C12 C16 1.504(2)
C12 H12 0.9800
C13 C14 1.507(3)
C13 H13A 0.9700
C13 H13B 0.9700
C14 C15 1.515(3)
C14 H14A 0.9700
C14 H14B 0.9700
C15 H15A 0.9700
C15 H15B 0.9700
C16 C17 1.384(2)
C16 C21 1.405(2)
C17 C18 1.399(3)
C17 H17 0.9300
C18 C19 1.360(3)
C18 H18 0.9300
C19 C20 1.383(2)
C20 C21 1.365(2)
C21 H21 0.9300
C22 H22A 0.9700
C22 H22B 0.9700

loop_
_geom_hbond_atom_site_label_D
_geom_hbond_atom_site_label_H
_geom_hbond_atom_site_label_A
_geom_hbond_site_symmetry_A
_geom_hbond_distance_DH
_geom_hbond_distance_HA
_geom_hbond_distance_DA
_geom_hbond_angle_DHA
C4 H4b Cg1 4_565 0.97 2.77 3.731(2) 170
C13 H13a Cg2 4_554 0.97 2.54 3.4841(19) 165

loop_
_geom_torsion_atom_site_label_1
_geom_torsion_atom_site_label_2
_geom_torsion_atom_site_label_3
_geom_torsion_atom_site_label_4
_geom_torsion
C2 S1 C1 C5 -177.74(12)
C2 S1 C1 S2 59.74(11)
C4 S2 C1 C5 179.08(13)
C4 S2 C1 S1 -58.95(11)
C1 S1 C2 C3 -59.52(17)
S1 C2 C3 C4 65.6(2)
C2 C3 C4 S2 -64.9(2)
C1 S2 C4 C3 58.13(18)
S1 C1 C5 C6 122.30(18)
S2 C1 C5 C6 -113.55(18)
S1 C1 C5 C10 -57.71(19)
S2 C1 C5 C10 66.4(2)
C10 C5 C6 C7 0.9(3)
C1 C5 C6 C7 -179.2(2)
C5 C6 C7 C8 -0.3(4)
C6 C7 C8 C9 -0.3(4)
C6 C7 C8 O1 179.1(2)
C11 O1 C8 C7 172.7(3)
C11 O1 C8 C9 -7.8(3)
C11 O2 C9 C10 -173.3(2)
C11 O2 C9 C8 7.3(2)
C7 C8 C9 C10 0.3(3)
O1 C8 C9 C10 -179.17(18)
C7 C8 C9 O2 179.8(2)
O1 C8 C9 O2 0.3(2)
O2 C9 C10 C5 -179.15(18)
C8 C9 C10 C5 0.2(3)
C6 C5 C10 C9 -0.8(3)
C1 C5 C10 C9 179.21(16)
C8 O1 C11 O2 12.4(3)
C9 O2 C11 O1 -12.2(2)
C13 S3 C12 C16 176.91(13)
C13 S3 C12 S4 -60.10(11)
C15 S4 C12 C16 -178.87(12)
C15 S4 C12 S3 58.30(11)
C12 S3 C13 C14 61.79(16)
S3 C13 C14 C15 -67.4(2)
C13 C14 C15 S4 65.0(2)
C12 S4 C15 C14 -57.47(16)
S3 C12 C16 C17 -113.76(16)
S4 C12 C16 C17 121.74(15)
S3 C12 C16 C21 66.16(19)
S4 C12 C16 C21 -58.33(19)
C21 C16 C17 C18 1.7(3)
C12 C16 C17 C18 -178.35(16)
C16 C17 C18 C19 -1.2(3)
C17 C18 C19 O4 -179.94(18)
C17 C18 C19 C20 -0.2(3)
C22 O4 C19 C18 174.8(2)
C22 O4 C19 C20 -5.0(2)
C22 O3 C20 C21 -176.4(2)
C22 O3 C20 C19 3.8(2)
C18 C19 C20 C21 1.2(3)
O4 C19 C20 C21 -179.04(17)
C18 C19 C20 O3 -178.97(17)
O4 C19 C20 O3 0.8(2)
O3 C20 C21 C16 179.54(18)
C19 C20 C21 C16 -0.7(3)
C17 C16 C21 C20 -0.7(3)
C12 C16 C21 C20 179.33(16)
C19 O4 C22 O3 7.3(2)
C20 O3 C22 O4 -6.8(2)
